data_1515442
loop_
_publ_author_name
'Hristova, Yana R.'
'Smulders, Maarten M. J.'
'Clegg, Jack K.'
'Breiner, Boris'
'Nitschke, Jonathan R.'

_publ_section_title
;
 Selective anion binding by a &#x201C;Chameleon&#x201D; capsule with a
 dynamically reconfigurable exterior
;
_journal_issue 4
_journal_name_full 'Chemical Science'
_journal_page_first 638
_journal_paper_doi 10.1039/c0sc00495b
_journal_volume 2
_journal_year 2011
_chemical_formula_moiety 'C144 H108 Fe4 N24, 2(C2 H3 N), 8(C2 N O4 S2 F6)'
_chemical_formula_sum 'C254 H114 F24 Fe4 N34 O32 S16'
_chemical_formula_weight 5346.15
_chemical_name_systematic
;
?
;
_space_group_IT_number 14
_symmetry_cell_setting monoclinic
_symmetry_Int_Tables_number 14
_symmetry_space_group_name_Hall '-P 2ybc'
_symmetry_space_group_name_H-M 'P 1 21/c 1'
_atom_sites_solution_hydrogens geom
_atom_sites_solution_primary direct
_atom_sites_solution_secondary difmap
_audit_creation_method SHELXL-97
_cell_angle_alpha 90.00
_cell_angle_beta 104.740(2)
_cell_angle_gamma 90.00
_cell_formula_units_Z 4
_cell_length_a 35.2292(14)
_cell_length_b 20.7057(7)
_cell_length_c 34.2007(10)
_cell_measurement_reflns_used 116234
_cell_measurement_temperature 180(2)
_cell_measurement_theta_max 18.85
_cell_measurement_theta_min 1.00
_cell_volume 24126.5(15)
_computing_cell_refinement 'HKL Scalepack (Otwinowski & Minor 1997)'
_computing_data_collection 'Collect (Nonius B.V. 1998)'
_computing_data_reduction
;
HKL Denzo and Scalepack (Otwinowski & Minor 1997)
;
_computing_molecular_graphics
;ORTEP-3 (Farrugia, 1997)
WINGX-32 (Farrugia, 1999)
;
_computing_publication_material 'enCIFer 1.1 (CCDC, 2005)'
_computing_structure_refinement 'SHELXL-97 (Sheldrick 1997)'
_computing_structure_solution 'SIR-92 (Altomare et al. 1994)'
_diffrn_ambient_temperature 180(2)
_diffrn_measured_fraction_theta_full 0.558
_diffrn_measured_fraction_theta_max 0.558
_diffrn_measurement_device_type 'Nonius Kappa CCD'
_diffrn_measurement_method '\w and \f scans'
_diffrn_radiation_monochromator graphite
_diffrn_radiation_source 'fine-focus sealed tube'
_diffrn_radiation_type MoK\a
_diffrn_radiation_wavelength 0.71073
_diffrn_reflns_av_R_equivalents 0.0969
_diffrn_reflns_av_sigmaI/netI 0.1189
_diffrn_reflns_limit_h_max 31
_diffrn_reflns_limit_h_min -16
_diffrn_reflns_limit_k_max 18
_diffrn_reflns_limit_k_min -18
_diffrn_reflns_limit_l_max 29
_diffrn_reflns_limit_l_min -29
_diffrn_reflns_number 15280
_diffrn_reflns_theta_full 18.83
_diffrn_reflns_theta_max 18.83
_diffrn_reflns_theta_min 1.16
_exptl_absorpt_coefficient_mu 0.471
_exptl_absorpt_correction_T_max 1.145
_exptl_absorpt_correction_T_min 0.631
_exptl_absorpt_correction_type multi-scan
_exptl_absorpt_process_details
;
multi-scan from symmetry-related measurements
Sortav (Blessing 1995)
;
_exptl_crystal_colour purple
_exptl_crystal_density_diffrn 1.472
_exptl_crystal_density_method 'not measured'
_exptl_crystal_description plate
_exptl_crystal_F_000 10832
_exptl_crystal_size_max 0.46
_exptl_crystal_size_mid 0.35
_exptl_crystal_size_min 0.02
_platon_squeeze_details
;
PLATON (Spek, 2003)
;
_refine_diff_density_max 0.576
_refine_diff_density_min -0.492
_refine_diff_density_rms 0.091
_refine_ls_extinction_method none
_refine_ls_goodness_of_fit_ref 1.069
_refine_ls_hydrogen_treatment constr
_refine_ls_matrix_type full
_refine_ls_number_parameters 533
_refine_ls_number_reflns 10563
_refine_ls_number_restraints 0
_refine_ls_restrained_S_all 1.069
_refine_ls_R_factor_all 0.1441
_refine_ls_R_factor_gt 0.1134
_refine_ls_shift/su_max 0.000
_refine_ls_shift/su_mean 0.000
_refine_ls_structure_factor_coef Fsqd
_refine_ls_weighting_details 'calc w=1/[\s^2^(Fo^2^)+(0.2000P)^2^+0.0000P] where P=(Fo^2^+2Fc^2^)/3'
_refine_ls_weighting_scheme calc
_refine_ls_wR_factor_gt 0.2964
_refine_ls_wR_factor_ref 0.3177
_reflns_number_gt 6332
_reflns_number_total 10563
_reflns_threshold_expression >2sigma(I)
_cod_data_source_file c0sc00495b.txt
_cod_data_source_block empty
_cod_original_cell_volume 24126.5(14)
_cod_original_sg_symbol_H-M P21/c
_cod_database_code 1515442

loop_
_symmetry_equiv_pos_as_xyz
'x, y, z'
'-x, y+1/2, -z+1/2'
'-x, -y, -z'
'x, -y-1/2, z-1/2'

loop_
_atom_site_label
_atom_site_type_symbol
_atom_site_fract_x
_atom_site_fract_y
_atom_site_fract_z
_atom_site_U_iso_or_equiv
_atom_site_adp_type
_atom_site_occupancy
_atom_site_symmetry_multiplicity
_atom_site_calc_flag
_atom_site_refinement_flags
Fe1 Fe 0.38095(5) 0.72285(8) 0.56390(6) 0.0227(6) Uani 1 1 d .
Fe2 Fe 0.30673(6) 0.39572(9) 0.36438(6) 0.0280(7) Uani 1 1 d .
Fe3 Fe 0.19562(6) 0.39996(9) 0.58915(6) 0.0248(6) Uani 1 1 d .
Fe4 Fe 0.12619(6) 0.72723(9) 0.38951(6) 0.0298(7) Uani 1 1 d .
N101 N 0.3403(3) 0.3210(4) 0.3853(3) 0.024(3) Uiso 1 1 d .
N102 N 0.3423(3) 0.4388(5) 0.4112(3) 0.028(3) Uiso 1 1 d .
N103 N 0.3804(3) 0.6822(5) 0.5112(3) 0.025(3) Uiso 1 1 d .
N104 N 0.4015(3) 0.7946(5) 0.5361(3) 0.027(3) Uiso 1 1 d .
C101 C 0.3419(3) 0.2574(4) 0.3691(3) 0.031(4) Uiso 1 1 d G
C102 C 0.3652(3) 0.2446(4) 0.3427(3) 0.069(6) Uiso 1 1 d G
H10A H 0.3815 0.2775 0.3364 0.082 Uiso 1 1 calc R
C103 C 0.3646(3) 0.1836(5) 0.3255(3) 0.086(6) Uiso 1 1 d G
H10B H 0.3805 0.1748 0.3075 0.103 Uiso 1 1 calc R
C104 C 0.3408(3) 0.1354(4) 0.3348(3) 0.076(6) Uiso 1 1 d G
H10C H 0.3405 0.0938 0.3231 0.091 Uiso 1 1 calc R
C105 C 0.3176(3) 0.1483(4) 0.3612(3) 0.065(5) Uiso 1 1 d G
H10D H 0.3013 0.1154 0.3675 0.078 Uiso 1 1 calc R
C106 C 0.3181(3) 0.2092(5) 0.3783(3) 0.075(6) Uiso 1 1 d G
H10E H 0.3023 0.2180 0.3964 0.090 Uiso 1 1 calc R
C107 C 0.3625(4) 0.3314(6) 0.4220(4) 0.026(4) Uiso 1 1 d .
H10F H 0.3778 0.2977 0.4370 0.031 Uiso 1 1 calc R
C108 C 0.3628(4) 0.3978(6) 0.4392(4) 0.019(3) Uiso 1 1 d .
C109 C 0.3864(5) 0.4124(7) 0.4762(4) 0.049(5) Uiso 1 1 d .
H10G H 0.4023 0.3809 0.4929 0.059 Uiso 1 1 calc R
C110 C 0.3857(5) 0.4762(7) 0.4878(5) 0.054(5) Uiso 1 1 d .
H11A H 0.3957 0.4884 0.5153 0.065 Uiso 1 1 calc R
C111 C 0.3695(4) 0.5236(7) 0.4576(4) 0.038(4) Uiso 1 1 d .
C112 C 0.3450(4) 0.4980(6) 0.4193(4) 0.029(4) Uiso 1 1 d .
H11B H 0.3306 0.5276 0.3999 0.035 Uiso 1 1 calc R
C113 C 0.3720(4) 0.6170(6) 0.5008(4) 0.021(4) Uiso 1 1 d .
H11C H 0.3643 0.5895 0.5197 0.026 Uiso 1 1 calc R
C114 C 0.3745(4) 0.5921(6) 0.4649(4) 0.024(4) Uiso 1 1 d .
C115 C 0.3851(4) 0.6317(6) 0.4366(4) 0.037(4) Uiso 1 1 d .
H11D H 0.3855 0.6165 0.4104 0.044 Uiso 1 1 calc R
C116 C 0.3949(4) 0.6922(7) 0.4484(5) 0.049(5) Uiso 1 1 d .
H11E H 0.4022 0.7204 0.4297 0.059 Uiso 1 1 calc R
C117 C 0.3951(4) 0.7164(6) 0.4859(4) 0.023(4) Uiso 1 1 d .
C118 C 0.4064(4) 0.7856(6) 0.5028(4) 0.028(4) Uiso 1 1 d .
H11F H 0.4162 0.8179 0.4882 0.034 Uiso 1 1 calc R
C119 C 0.4084(3) 0.8602(4) 0.5489(3) 0.046(5) Uiso 1 1 d G
C120 C 0.3776(2) 0.9033(5) 0.5463(3) 0.057(5) Uiso 1 1 d G
H12A H 0.3514 0.8897 0.5350 0.068 Uiso 1 1 calc R
C121 C 0.3852(3) 0.9662(5) 0.5603(3) 0.118(8) Uiso 1 1 d G
H12B H 0.3642 0.9956 0.5586 0.141 Uiso 1 1 calc R
C122 C 0.4237(4) 0.9860(4) 0.5769(3) 0.086(6) Uiso 1 1 d G
H12C H 0.4289 1.0290 0.5864 0.103 Uiso 1 1 calc R
C123 C 0.4545(3) 0.9429(5) 0.5794(3) 0.061(5) Uiso 1 1 d G
H12D H 0.4807 0.9565 0.5907 0.073 Uiso 1 1 calc R
C124 C 0.4469(3) 0.8800(4) 0.5654(3) 0.045(4) Uiso 1 1 d G
H12E H 0.4679 0.8506 0.5672 0.054 Uiso 1 1 calc R
N201 N 0.3361(4) 0.4372(5) 0.3271(3) 0.044(4) Uiso 1 1 d .
N204 N 0.0755(3) 0.6935(4) 0.3681(3) 0.019(3) Uiso 1 1 d .
C201 C 0.3720(3) 0.4062(4) 0.3219(3) 0.040(4) Uiso 1 1 d G
C202 C 0.4061(3) 0.4058(4) 0.3532(2) 0.044(4) Uiso 1 1 d G
H20A H 0.4056 0.4206 0.3793 0.053 Uiso 1 1 calc R
C203 C 0.4411(3) 0.3836(5) 0.3462(3) 0.082(6) Uiso 1 1 d G
H20B H 0.4644 0.3833 0.3675 0.098 Uiso 1 1 calc R
C204 C 0.4420(3) 0.3620(5) 0.3079(4) 0.121(8) Uiso 1 1 d G
H20C H 0.4658 0.3469 0.3032 0.146 Uiso 1 1 calc R
C205 C 0.4079(4) 0.3625(5) 0.2767(3) 0.065(5) Uiso 1 1 d G
H20D H 0.4084 0.3477 0.2506 0.078 Uiso 1 1 calc R
C206 C 0.3729(3) 0.3846(4) 0.2837(2) 0.037(4) Uiso 1 1 d G
H20E H 0.3496 0.3849 0.2623 0.045 Uiso 1 1 calc R
C207 C 0.3267(4) 0.4882(7) 0.3108(4) 0.045(5) Uiso 1 1 d .
H20F H 0.3411 0.5106 0.2951 0.054 Uiso 1 1 calc R
N202 N 0.2733(2) 0.4742(3) 0.3446(2) 0.020(3) Uiso 1 1 d G
C208 C 0.2889(2) 0.5117(4) 0.3187(3) 0.041(4) Uiso 1 1 d G
C209 C 0.2709(3) 0.5695(4) 0.3037(2) 0.032(4) Uiso 1 1 d G
H209 H 0.2815 0.5952 0.2860 0.039 Uiso 1 1 calc R
C210 C 0.2373(2) 0.5898(3) 0.3145(2) 0.036(4) Uiso 1 1 d G
H210 H 0.2250 0.6293 0.3042 0.044 Uiso 1 1 calc R
C211 C 0.2218(2) 0.5523(4) 0.3404(2) 0.013(3) Uiso 1 1 d G
C212 C 0.2398(2) 0.4945(4) 0.3554(2) 0.040(4) Uiso 1 1 d G
H212 H 0.2291 0.4688 0.3731 0.048 Uiso 1 1 calc R
N203 N 0.1420(2) 0.6449(3) 0.3658(2) 0.025(3) Uiso 1 1 d G
C213 C 0.1790(2) 0.6254(4) 0.3628(3) 0.045(4) Uiso 1 1 d G
H213 H 0.2011 0.6525 0.3727 0.054 Uiso 1 1 calc R
C214 C 0.1835(2) 0.5662(4) 0.3455(3) 0.031(4) Uiso 1 1 d G
C215 C 0.1512(3) 0.5265(3) 0.3310(2) 0.028(4) Uiso 1 1 d G
H215 H 0.1543 0.4860 0.3191 0.033 Uiso 1 1 calc R
C216 C 0.1143(2) 0.5460(4) 0.3339(3) 0.061(5) Uiso 1 1 d G
H216 H 0.0922 0.5188 0.3240 0.073 Uiso 1 1 calc R
C217 C 0.10969(19) 0.6052(4) 0.3513(2) 0.024(4) Uiso 1 1 d G
C218 C 0.0737(4) 0.6385(6) 0.3497(4) 0.041(4) Uiso 1 1 d .
H218 H 0.0492 0.6207 0.3356 0.049 Uiso 1 1 calc R
C219 C 0.0384(3) 0.7226(4) 0.3676(3) 0.035(4) Uiso 1 1 d G
C220 C 0.0146(3) 0.7457(5) 0.3315(2) 0.068(5) Uiso 1 1 d G
H22A H 0.0219 0.7392 0.3068 0.081 Uiso 1 1 calc R
C221 C -0.0199(3) 0.7784(5) 0.3314(3) 0.116(8) Uiso 1 1 d G
H22B H -0.0362 0.7942 0.3067 0.140 Uiso 1 1 calc R
C222 C -0.0305(3) 0.7880(5) 0.3674(4) 0.090(6) Uiso 1 1 d G
H22C H -0.0541 0.8103 0.3673 0.108 Uiso 1 1 calc R
C223 C -0.0067(3) 0.7649(5) 0.4035(3) 0.069(5) Uiso 1 1 d G
H22D H -0.0140 0.7714 0.4281 0.083 Uiso 1 1 calc R
C224 C 0.0278(3) 0.7322(4) 0.4036(2) 0.028(4) Uiso 1 1 d G
H22E H 0.0441 0.7164 0.4283 0.034 Uiso 1 1 calc R
N301 N 0.1297(3) 0.7774(5) 0.3383(3) 0.036(3) Uiso 1 1 d .
N303 N 0.3280(3) 0.7575(4) 0.5424(3) 0.012(3) Uiso 1 1 d .
N304 N 0.3798(3) 0.7699(4) 0.6139(3) 0.017(3) Uiso 1 1 d .
C301 C 0.0992(3) 0.7821(5) 0.3032(2) 0.035(4) Uiso 1 1 d G
C302 C 0.0899(3) 0.7295(4) 0.2772(3) 0.046(5) Uiso 1 1 d G
H30A H 0.1030 0.6895 0.2843 0.056 Uiso 1 1 calc R
C303 C 0.0614(3) 0.7356(4) 0.2409(3) 0.080(6) Uiso 1 1 d G
H30B H 0.0550 0.6997 0.2231 0.096 Uiso 1 1 calc R
C304 C 0.0422(3) 0.7942(5) 0.2305(3) 0.068(5) Uiso 1 1 d G
H30C H 0.0227 0.7983 0.2057 0.081 Uiso 1 1 calc R
C305 C 0.0515(3) 0.8467(4) 0.2565(3) 0.070(6) Uiso 1 1 d G
H30D H 0.0384 0.8868 0.2495 0.085 Uiso 1 1 calc R
C306 C 0.0800(3) 0.8407(4) 0.2928(3) 0.071(6) Uiso 1 1 d G
H30E H 0.0864 0.8766 0.3106 0.086 Uiso 1 1 calc R
C307 C 0.1644(4) 0.8039(5) 0.3419(4) 0.022(4) Uiso 1 1 d .
H30F H 0.1709 0.8253 0.3200 0.026 Uiso 1 1 calc R
C308 C 0.1906(3) 0.7988(4) 0.3791(2) 0.045(4) Uiso 1 1 d G
C309 C 0.2258(3) 0.8330(4) 0.3888(3) 0.071(5) Uiso 1 1 d G
H309 H 0.2327 0.8596 0.3691 0.086 Uiso 1 1 calc R
C310 C 0.2507(2) 0.8282(4) 0.4273(3) 0.083(6) Uiso 1 1 d G
H310 H 0.2747 0.8515 0.4340 0.100 Uiso 1 1 calc R
C311 C 0.2406(2) 0.7892(5) 0.4562(2) 0.045(4) Uiso 1 1 d G
C312 C 0.2055(2) 0.7550(3) 0.4465(2) 0.020(3) Uiso 1 1 d G
H312 H 0.1986 0.7284 0.4662 0.024 Uiso 1 1 calc R
N302 N 0.18050(19) 0.7598(3) 0.4080(2) 0.021(3) Uiso 1 1 d G
C313 C 0.3028(5) 0.7588(7) 0.5097(5) 0.052(5) Uiso 1 1 d .
H313 H 0.3096 0.7353 0.4886 0.062 Uiso 1 1 calc R
C314 C 0.2667(4) 0.7887(6) 0.4988(4) 0.029(4) Uiso 1 1 d .
C315 C 0.2582(4) 0.8279(6) 0.5259(4) 0.033(4) Uiso 1 1 d .
H31E H 0.2360 0.8553 0.5178 0.039 Uiso 1 1 calc R
C316 C 0.2814(4) 0.8308(6) 0.5673(4) 0.038(4) Uiso 1 1 d .
H31F H 0.2739 0.8535 0.5883 0.045 Uiso 1 1 calc R
C317 C 0.3163(4) 0.7958(6) 0.5724(4) 0.023(4) Uiso 1 1 d .
C318 C 0.3477(5) 0.8047(7) 0.6099(4) 0.050(5) Uiso 1 1 d .
H31H H 0.3449 0.8341 0.6303 0.060 Uiso 1 1 calc R
C319 C 0.4099(3) 0.7773(5) 0.6485(2) 0.048(5) Uiso 1 1 d G
C320 C 0.4279(3) 0.8365(4) 0.6596(3) 0.053(5) Uiso 1 1 d G
H32A H 0.4211 0.8728 0.6422 0.064 Uiso 1 1 calc R
C321 C 0.4560(3) 0.8428(3) 0.6963(3) 0.036(4) Uiso 1 1 d G
H32B H 0.4683 0.8833 0.7039 0.044 Uiso 1 1 calc R
C322 C 0.4660(3) 0.7897(5) 0.7217(2) 0.063(5) Uiso 1 1 d G
H32C H 0.4852 0.7940 0.7467 0.075 Uiso 1 1 calc R
C323 C 0.4480(3) 0.7305(4) 0.7105(3) 0.053(5) Uiso 1 1 d G
H32D H 0.4548 0.6942 0.7279 0.063 Uiso 1 1 calc R
C324 C 0.4199(3) 0.7242(4) 0.6739(3) 0.056(5) Uiso 1 1 d G
H32E H 0.4076 0.6837 0.6663 0.068 Uiso 1 1 calc R
N401 N 0.2698(3) 0.3453(5) 0.3226(3) 0.024(3) Uiso 1 1 d .
N402 N 0.2711(3) 0.3606(4) 0.3958(3) 0.019(3) Uiso 1 1 d .
N404 N 0.2325(3) 0.3569(5) 0.6335(3) 0.034(3) Uiso 1 1 d .
C401 C 0.2696(3) 0.3387(6) 0.2776(3) 0.042(4) Uiso 1 1 d G
C402 C 0.2901(3) 0.2851(5) 0.2695(4) 0.095(7) Uiso 1 1 d G
H40A H 0.3000 0.2542 0.2902 0.113 Uiso 1 1 calc R
C403 C 0.2962(4) 0.2767(6) 0.2312(4) 0.147(10) Uiso 1 1 d G
H40B H 0.3102 0.2400 0.2257 0.177 Uiso 1 1 calc R
C404 C 0.2817(4) 0.3218(7) 0.2011(3) 0.107(7) Uiso 1 1 d G
H40C H 0.2859 0.3161 0.1749 0.128 Uiso 1 1 calc R
C405 C 0.2612(4) 0.3754(6) 0.2092(3) 0.085(6) Uiso 1 1 d G
H40D H 0.2514 0.4063 0.1885 0.102 Uiso 1 1 calc R
C406 C 0.2552(4) 0.3839(5) 0.2474(4) 0.114(8) Uiso 1 1 d G
H40E H 0.2412 0.4205 0.2530 0.137 Uiso 1 1 calc R
C407 C 0.2437(5) 0.3183(6) 0.3338(4) 0.038(4) Uiso 1 1 d .
H40F H 0.2236 0.2962 0.3148 0.046 Uiso 1 1 calc R
C408 C 0.2430(4) 0.3197(6) 0.3771(4) 0.029(4) Uiso 1 1 d .
C409 C 0.2189(5) 0.2884(7) 0.3963(5) 0.049(5) Uiso 1 1 d .
H40G H 0.1986 0.2614 0.3812 0.059 Uiso 1 1 calc R
C410 C 0.2234(4) 0.2949(6) 0.4356(5) 0.046(5) Uiso 1 1 d .
H41A H 0.2071 0.2719 0.4491 0.055 Uiso 1 1 calc R
C411 C 0.2518(4) 0.3354(6) 0.4562(4) 0.024(4) Uiso 1 1 d .
C412 C 0.2758(4) 0.3680(6) 0.4383(4) 0.039(4) Uiso 1 1 d .
H41C H 0.2957 0.3954 0.4537 0.047 Uiso 1 1 calc R
N403 N 0.2317(2) 0.3668(3) 0.5590(2) 0.032(3) Uiso 1 1 d G
C413 C 0.2270(2) 0.3663(4) 0.5174(2) 0.015(3) Uiso 1 1 d G
H413 H 0.2031 0.3806 0.4998 0.018 Uiso 1 1 calc R
C414 C 0.2574(3) 0.3450(4) 0.50146(18) 0.036(4) Uiso 1 1 d G
C415 C 0.2924(2) 0.3241(4) 0.5271(3) 0.072(6) Uiso 1 1 d G
H415 H 0.3132 0.3095 0.5163 0.086 Uiso 1 1 calc R
C416 C 0.29714(19) 0.3245(4) 0.5687(3) 0.045(4) Uiso 1 1 d G
H416 H 0.3211 0.3102 0.5863 0.054 Uiso 1 1 calc R
C417 C 0.2668(2) 0.3458(4) 0.58466(17) 0.023(4) Uiso 1 1 d G
C418 C 0.2654(4) 0.3377(6) 0.6230(4) 0.028(4) Uiso 1 1 d .
H41H H 0.2868 0.3191 0.6424 0.033 Uiso 1 1 calc R
C419 C 0.2310(3) 0.3536(5) 0.6734(3) 0.048(5) Uiso 1 1 d G
C420 C 0.2074(3) 0.3071(4) 0.6848(3) 0.057(5) Uiso 1 1 d G
H42A H 0.1928 0.2779 0.6653 0.069 Uiso 1 1 calc R
C421 C 0.2053(3) 0.3034(5) 0.7248(4) 0.085(6) Uiso 1 1 d G
H42B H 0.1892 0.2716 0.7326 0.102 Uiso 1 1 calc R
C422 C 0.2267(4) 0.3462(6) 0.7533(3) 0.098(7) Uiso 1 1 d G
H42C H 0.2253 0.3436 0.7806 0.118 Uiso 1 1 calc R
C423 C 0.2503(3) 0.3927(5) 0.7419(3) 0.073(6) Uiso 1 1 d G
H42D H 0.2649 0.4219 0.7614 0.088 Uiso 1 1 calc R
C424 C 0.2524(3) 0.3964(5) 0.7019(4) 0.069(6) Uiso 1 1 d G
H42E H 0.2685 0.4282 0.6941 0.083 Uiso 1 1 calc R
N501 N 0.4348(4) 0.6815(5) 0.5843(3) 0.044(4) Uiso 1 1 d .
N502 N 0.3664(3) 0.6403(4) 0.5880(3) 0.021(3) Uiso 1 1 d .
N503 N 0.2287(3) 0.4786(5) 0.6064(3) 0.021(3) Uiso 1 1 d .
N504 N 0.1649(3) 0.4382(5) 0.6226(3) 0.033(3) Uiso 1 1 d .
C501 C 0.4711(2) 0.7116(4) 0.5841(3) 0.017(3) Uiso 1 1 d G
C502 C 0.4929(3) 0.7474(4) 0.6165(2) 0.032(4) Uiso 1 1 d G
H50A H 0.4834 0.7534 0.6399 0.038 Uiso 1 1 calc R
C503 C 0.5285(3) 0.7745(4) 0.6146(3) 0.046(4) Uiso 1 1 d G
H50B H 0.5433 0.7990 0.6367 0.055 Uiso 1 1 calc R
C504 C 0.5423(2) 0.7658(4) 0.5803(3) 0.079(6) Uiso 1 1 d G
H50C H 0.5666 0.7843 0.5791 0.095 Uiso 1 1 calc R
C505 C 0.5205(3) 0.7300(5) 0.5480(3) 0.065(5) Uiso 1 1 d G
H50D H 0.5300 0.7241 0.5245 0.077 Uiso 1 1 calc R
C506 C 0.4849(3) 0.7029(4) 0.5498(2) 0.050(5) Uiso 1 1 d G
H50E H 0.4700 0.6785 0.5277 0.060 Uiso 1 1 calc R
C507 C 0.4320(4) 0.6262(6) 0.5955(4) 0.022(4) Uiso 1 1 d .
H50F H 0.4550 0.6009 0.6043 0.027 Uiso 1 1 calc R
C508 C 0.3951(3) 0.5986(5) 0.5959(3) 0.007(3) Uiso 1 1 d .
C509 C 0.3896(4) 0.5366(6) 0.6082(4) 0.024(4) Uiso 1 1 d .
H50G H 0.4114 0.5085 0.6172 0.029 Uiso 1 1 calc R
C510 C 0.3518(4) 0.5152(7) 0.6074(4) 0.045(4) Uiso 1 1 d .
H51A H 0.3458 0.4708 0.6095 0.055 Uiso 1 1 calc R
C511 C 0.3228(4) 0.5653(5) 0.6032(4) 0.018(4) Uiso 1 1 d .
C512 C 0.3305(4) 0.6259(6) 0.5915(4) 0.025(4) Uiso 1 1 d .
H51B H 0.3104 0.6577 0.5859 0.031 Uiso 1 1 calc R
C513 C 0.2604(5) 0.4979(7) 0.5995(4) 0.043(4) Uiso 1 1 d .
H51C H 0.2694 0.4727 0.5804 0.051 Uiso 1 1 calc R
C514 C 0.2839(4) 0.5496(6) 0.6152(4) 0.038(4) Uiso 1 1 d .
C515 C 0.2688(5) 0.5855(7) 0.6415(4) 0.042(4) Uiso 1 1 d .
H51D H 0.2825 0.6227 0.6539 0.051 Uiso 1 1 calc R
C516 C 0.2346(4) 0.5680(6) 0.6498(4) 0.024(4) Uiso 1 1 d .
H51E H 0.2241 0.5940 0.6674 0.029 Uiso 1 1 calc R
C517 C 0.2165(4) 0.5177(6) 0.6345(4) 0.022(4) Uiso 1 1 d .
C518 C 0.1829(4) 0.4928(6) 0.6413(4) 0.027(4) Uiso 1 1 d .
H51F H 0.1714 0.5143 0.6600 0.033 Uiso 1 1 calc R
C519 C 0.1272(3) 0.4224(4) 0.6285(3) 0.047(5) Uiso 1 1 d G
C520 C 0.1252(3) 0.3941(5) 0.6648(3) 0.056(5) Uiso 1 1 d G
H52A H 0.1483 0.3896 0.6862 0.067 Uiso 1 1 calc R
C521 C 0.0894(4) 0.3724(4) 0.6699(3) 0.053(5) Uiso 1 1 d G
H52B H 0.0881 0.3531 0.6947 0.064 Uiso 1 1 calc R
C522 C 0.0556(3) 0.3790(5) 0.6386(4) 0.092(7) Uiso 1 1 d G
H52C H 0.0311 0.3641 0.6421 0.111 Uiso 1 1 calc R
C523 C 0.0575(3) 0.4073(5) 0.6023(3) 0.100(7) Uiso 1 1 d G
H52D H 0.0344 0.4118 0.5810 0.121 Uiso 1 1 calc R
C524 C 0.0933(4) 0.4290(4) 0.5973(2) 0.050(5) Uiso 1 1 d G
H52E H 0.0947 0.4484 0.5725 0.060 Uiso 1 1 calc R
N601 N 0.1098(3) 0.8042(5) 0.4151(3) 0.028(3) Uiso 1 1 d .
N602 N 0.1261(3) 0.6836(5) 0.4408(3) 0.024(3) Uiso 1 1 d .
N603 N 0.1595(3) 0.4424(5) 0.5418(3) 0.028(3) Uiso 1 1 d .
N604 N 0.1577(3) 0.3275(5) 0.5703(3) 0.034(3) Uiso 1 1 d .
C601 C 0.1026(3) 0.8677(3) 0.4026(3) 0.011(3) Uiso 1 1 d G
C602 C 0.0660(3) 0.8864(5) 0.3792(3) 0.096(7) Uiso 1 1 d G
H60A H 0.0459 0.8551 0.3706 0.115 Uiso 1 1 calc R
C603 C 0.0587(3) 0.9508(5) 0.3685(3) 0.090(6) Uiso 1 1 d G
H60B H 0.0336 0.9636 0.3525 0.108 Uiso 1 1 calc R
C604 C 0.0881(4) 0.9966(4) 0.3811(3) 0.059(5) Uiso 1 1 d G
H60C H 0.0832 1.0406 0.3738 0.071 Uiso 1 1 calc R
C605 C 0.1248(3) 0.9780(4) 0.4045(3) 0.086(6) Uiso 1 1 d G
H60D H 0.1449 1.0092 0.4132 0.103 Uiso 1 1 calc R
C606 C 0.1320(2) 0.9135(5) 0.4153(3) 0.072(6) Uiso 1 1 d G
H60E H 0.1571 0.9008 0.4312 0.087 Uiso 1 1 calc R
C607 C 0.1157(4) 0.7907(6) 0.4591(4) 0.038(4) Uiso 1 1 d .
H60F H 0.1139 0.8245 0.4773 0.045 Uiso 1 1 calc R
C608 C 0.1238(4) 0.7301(6) 0.4727(4) 0.024(4) Uiso 1 1 d .
C609 C 0.1255(4) 0.7104(7) 0.5099(5) 0.050(5) Uiso 1 1 d .
H60G H 0.1238 0.7411 0.5301 0.060 Uiso 1 1 calc R
C610 C 0.1298(4) 0.6435(6) 0.5202(4) 0.036(4) Uiso 1 1 d .
H61A H 0.1316 0.6293 0.5470 0.043 Uiso 1 1 calc R
C611 C 0.1314(3) 0.6008(5) 0.4907(3) 0.004(3) Uiso 1 1 d .
C612 C 0.1315(3) 0.6263(6) 0.4516(4) 0.013(3) Uiso 1 1 d .
H61B H 0.1361 0.5965 0.4322 0.015 Uiso 1 1 calc R
C613 C 0.1595(4) 0.5042(6) 0.5304(4) 0.041(4) Uiso 1 1 d .
H61C H 0.1802 0.5310 0.5449 0.050 Uiso 1 1 calc R
C614 C 0.1317(4) 0.5317(6) 0.4992(4) 0.025(4) Uiso 1 1 d .
C615 C 0.1042(5) 0.4890(6) 0.4766(4) 0.048(5) Uiso 1 1 d .
H61D H 0.0858 0.5038 0.4529 0.057 Uiso 1 1 calc R
C616 C 0.1035(4) 0.4252(6) 0.4882(4) 0.024(4) Uiso 1 1 d .
H61F H 0.0835 0.3963 0.4746 0.028 Uiso 1 1 calc R
C617 C 0.1323(4) 0.4063(6) 0.5196(4) 0.037(4) Uiso 1 1 d .
C618 C 0.1333(4) 0.3426(6) 0.5412(4) 0.024(4) Uiso 1 1 d .
H61G H 0.1128 0.3126 0.5307 0.028 Uiso 1 1 calc R
C619 C 0.1603(3) 0.2651(3) 0.5882(2) 0.025(4) Uiso 1 1 d G
C620 C 0.1917(2) 0.2249(4) 0.5877(2) 0.013(3) Uiso 1 1 d G
H62A H 0.2119 0.2394 0.5760 0.016 Uiso 1 1 calc R
C621 C 0.1937(2) 0.1635(3) 0.6045(3) 0.038(4) Uiso 1 1 d G
H62B H 0.2152 0.1360 0.6042 0.045 Uiso 1 1 calc R
C622 C 0.1642(3) 0.1422(3) 0.6217(3) 0.045(4) Uiso 1 1 d G
H62C H 0.1655 0.1002 0.6331 0.054 Uiso 1 1 calc R
C623 C 0.1327(3) 0.1825(5) 0.6221(3) 0.070(5) Uiso 1 1 d G
H62D H 0.1125 0.1680 0.6339 0.084 Uiso 1 1 calc R
C624 C 0.1308(2) 0.2439(4) 0.6054(3) 0.064(5) Uiso 1 1 d G
H62E H 0.1092 0.2714 0.6057 0.077 Uiso 1 1 calc R
C2A C 0.2408(3) 0.5783(5) 0.4706(4) 0.095(7) Uiso 1 1 d G
H2A1 H 0.2333 0.6030 0.4919 0.142 Uiso 1 1 calc R
H2A2 H 0.2180 0.5547 0.4547 0.142 Uiso 1 1 calc R
H2A3 H 0.2504 0.6080 0.4529 0.142 Uiso 1 1 calc R
C1A C 0.2693(3) 0.5363(4) 0.4875(2) 0.060(5) Uiso 1 1 d G
N1A N 0.2945(3) 0.5027(4) 0.5025(3) 0.055(4) Uiso 1 1 d G
N3A N 0.3390(3) 0.8535(4) 0.4296(3) 0.132(7) Uiso 1 1 d G
C5A C 0.3514(3) 0.9006(4) 0.4329(3) 0.085(6) Uiso 1 1 d G
C6A C 0.3738(4) 0.9708(4) 0.4376(4) 0.150(10) Uiso 1 1 d G
H6A1 H 0.3912 0.9747 0.4649 0.225 Uiso 1 1 calc R
H6A2 H 0.3543 1.0056 0.4331 0.225 Uiso 1 1 calc R
H6A3 H 0.3894 0.9741 0.4176 0.225 Uiso 1 1 calc R

loop_
_atom_site_aniso_label
_atom_site_aniso_U_11
_atom_site_aniso_U_22
_atom_site_aniso_U_33
_atom_site_aniso_U_23
_atom_site_aniso_U_13
_atom_site_aniso_U_12
Fe1 0.0134(15) 0.0233(12) 0.0307(15) -0.0096(11) 0.0045(9) -0.0064(10)
Fe2 0.0219(16) 0.0327(13) 0.0302(15) -0.0091(12) 0.0082(10) 0.0025(10)
Fe3 0.0221(16) 0.0304(12) 0.0212(15) -0.0023(11) 0.0045(9) 0.0053(10)
Fe4 0.0262(16) 0.0326(13) 0.0296(15) 0.0149(12) 0.0054(10) 0.0116(10)

loop_
_atom_type_symbol
_atom_type_description
_atom_type_scat_dispersion_real
_atom_type_scat_dispersion_imag
_atom_type_scat_source
C C 0.0033 0.0016 'International Tables Vol C Tables 4.2.6.8 and 6.1.1.4'
H H 0.0000 0.0000 'International Tables Vol C Tables 4.2.6.8 and 6.1.1.4'
N N 0.0061 0.0033 'International Tables Vol C Tables 4.2.6.8 and 6.1.1.4'
Fe Fe 0.3463 0.8444 'International Tables Vol C Tables 4.2.6.8 and 6.1.1.4'
S S 0.1246 0.1234 'International Tables Vol C Tables 4.2.6.8 and 6.1.1.4'
F F 0.0171 0.0103 'International Tables Vol C Tables 4.2.6.8 and 6.1.1.4'
O O 0.0106 0.0060 'International Tables Vol C Tables 4.2.6.8 and 6.1.1.4'

loop_
_geom_angle_atom_site_label_1
_geom_angle_atom_site_label_2
_geom_angle_atom_site_label_3
_geom_angle
N303 Fe1 N304 85.3(4)
N303 Fe1 N103 91.5(4)
N304 Fe1 N103 175.3(4)
N303 Fe1 N104 88.6(4)
N304 Fe1 N104 97.7(4)
N103 Fe1 N104 78.7(4)
N303 Fe1 N502 98.4(4)
N304 Fe1 N502 90.1(4)
N103 Fe1 N502 93.8(4)
N104 Fe1 N502 169.9(4)
N303 Fe1 N501 176.3(4)
N304 Fe1 N501 97.7(4)
N103 Fe1 N501 85.7(4)
N104 Fe1 N501 93.2(5)
N502 Fe1 N501 79.4(5)
N101 Fe2 N401 94.1(4)
N101 Fe2 N102 82.0(4)
N401 Fe2 N102 172.9(4)
N101 Fe2 N402 85.4(4)
N401 Fe2 N402 78.8(4)
N102 Fe2 N402 94.8(4)
N101 Fe2 N202 178.0(4)
N401 Fe2 N202 87.8(4)
N102 Fe2 N202 96.0(4)
N402 Fe2 N202 94.7(4)
N101 Fe2 N201 101.9(5)
N401 Fe2 N201 96.8(4)
N102 Fe2 N201 89.9(5)
N402 Fe2 N201 171.8(5)
N202 Fe2 N201 78.2(4)
N504 Fe3 N404 95.1(5)
N504 Fe3 N403 173.5(4)
N404 Fe3 N403 81.7(4)
N504 Fe3 N603 87.9(4)
N404 Fe3 N603 177.0(5)
N403 Fe3 N603 95.3(4)
N504 Fe3 N503 82.2(5)
N404 Fe3 N503 85.4(4)
N403 Fe3 N503 91.9(4)
N603 Fe3 N503 94.9(4)
N504 Fe3 N604 94.0(5)
N404 Fe3 N604 99.5(4)
N403 Fe3 N604 92.1(4)
N603 Fe3 N604 80.4(4)
N503 Fe3 N604 174.1(4)
N204 Fe4 N601 96.7(5)
N204 Fe4 N602 87.6(4)
N601 Fe4 N602 84.7(4)
N204 Fe4 N302 175.3(4)
N601 Fe4 N302 87.2(4)
N602 Fe4 N302 95.4(4)
N204 Fe4 N203 82.1(4)
N601 Fe4 N203 176.5(4)
N602 Fe4 N203 92.0(4)
N302 Fe4 N203 94.2(3)
N204 Fe4 N301 96.5(4)
N601 Fe4 N301 93.3(4)
N602 Fe4 N301 175.6(5)
N302 Fe4 N301 80.6(4)
N203 Fe4 N301 90.1(4)
C107 N101 C101 116.6(10)
C107 N101 Fe2 111.9(8)
C101 N101 Fe2 131.2(7)
C112 N102 C108 117.5(12)
C112 N102 Fe2 128.1(10)
C108 N102 Fe2 114.1(8)
C117 N103 C113 116.2(11)
C117 N103 Fe1 116.8(8)
C113 N103 Fe1 126.0(9)
C118 N104 C119 112.4(11)
C118 N104 Fe1 119.3(10)
C119 N104 Fe1 128.0(8)
C102 C101 C106 120.0
C102 C101 N101 121.0(8)
C106 C101 N101 118.9(8)
C103 C102 C101 120.0
C104 C103 C102 120.0
C105 C104 C103 120.0
C106 C105 C104 120.0
C105 C106 C101 120.0
N101 C107 C108 118.1(12)
N102 C108 C109 127.8(12)
N102 C108 C107 110.5(11)
C109 C108 C107 120.9(12)
C108 C109 C110 115.4(15)
C109 C110 C111 118.7(15)
C110 C111 C114 122.7(13)
C110 C111 C112 115.5(12)
C114 C111 C112 121.6(13)
N102 C112 C111 122.9(13)
C114 C113 N103 122.3(12)
C113 C114 C115 119.9(12)
C113 C114 C111 119.8(13)
C115 C114 C111 120.1(13)
C116 C115 C114 115.9(14)
C115 C116 C117 124.5(15)
N103 C117 C116 120.2(12)
N103 C117 C118 110.9(11)
C116 C117 C118 128.5(13)
N104 C118 C117 114.0(12)
C120 C119 C124 120.0
C120 C119 N104 121.4(8)
C124 C119 N104 118.5(8)
C121 C120 C119 120.0
C120 C121 C122 120.0
C121 C122 C123 120.0
C124 C123 C122 120.0
C123 C124 C119 120.0
C207 N201 C201 118.2(12)
C207 N201 Fe2 122.7(11)
C201 N201 Fe2 119.0(8)
C218 N204 C219 115.6(10)
C218 N204 Fe4 116.1(9)
C219 N204 Fe4 128.2(7)
C202 C201 C206 120.0
C202 C201 N201 120.8(8)
C206 C201 N201 118.7(8)
C201 C202 C203 120.0
C204 C203 C202 120.0
C203 C204 C205 120.0
C204 C205 C206 120.0
C205 C206 C201 120.0
N201 C207 C208 110.7(13)
C208 N202 C212 120.0
C208 N202 Fe2 111.9(5)
C212 N202 Fe2 128.0(4)
C209 C208 N202 120.0
C209 C208 C207 123.6(8)
N202 C208 C207 116.3(8)
C208 C209 C210 120.0
C211 C210 C209 120.0
C210 C211 C212 120.0
C210 C211 C214 120.0(6)
C212 C211 C214 118.9(6)
C211 C212 N202 120.0
C213 N203 C217 120.0
C213 N203 Fe4 129.2(5)
C217 N203 Fe4 110.8(5)
C214 C213 N203 120.0
C213 C214 C215 120.0
C213 C214 C211 116.4(7)
C215 C214 C211 123.3(7)
C216 C215 C214 120.0
C217 C216 C215 120.0
C216 C217 N203 120.0
C216 C217 C218 127.4(8)
N203 C217 C218 111.5(8)
N204 C218 C217 118.2(12)
C220 C219 C224 120.0
C220 C219 N204 119.9(8)
C224 C219 N204 119.9(8)
C219 C220 C221 120.0
C220 C221 C222 120.0
C223 C222 C221 120.0
C222 C223 C224 120.0
C223 C224 C219 120.0
C307 N301 C301 123.0(10)
C307 N301 Fe4 112.6(8)
C301 N301 Fe4 124.4(8)
C313 N303 C317 111.3(12)
C313 N303 Fe1 137.9(11)
C317 N303 Fe1 110.7(7)
C318 N304 C319 118.6(10)
C318 N304 Fe1 112.7(9)
C319 N304 Fe1 128.0(8)
C302 C301 C306 120.0
C302 C301 N301 120.0(8)
C306 C301 N301 119.8(8)
C301 C302 C303 120.0
C302 C303 C304 120.0
C305 C304 C303 120.0
C304 C305 C306 120.0
C305 C306 C301 120.0
N301 C307 C308 116.5(11)
C307 C308 C309 122.1(9)
C307 C308 N302 117.9(9)
C309 C308 N302 120.0
C310 C309 C308 120.0
C311 C310 C309 120.0
C310 C311 C312 120.0
C310 C311 C314 119.0(8)
C312 C311 C314 120.8(8)
C311 C312 N302 120.0
C312 N302 C308 120.0
C312 N302 Fe4 127.4(5)
C308 N302 Fe4 112.0(5)
N303 C313 C314 130.9(15)
C315 C314 C313 116.2(13)
C315 C314 C311 118.8(12)
C313 C314 C311 123.9(12)
C314 C315 C316 122.8(14)
C317 C316 C315 111.0(12)
C316 C317 N303 126.9(11)
C316 C317 C318 119.0(12)
N303 C317 C318 113.6(12)
N304 C318 C317 117.1(13)
N304 C319 C320 122.1(8)
N304 C319 C324 117.8(8)
C320 C319 C324 120.0
C319 C320 C321 120.0
C322 C321 C320 120.0
C323 C322 C321 120.0
C322 C323 C324 120.0
C323 C324 C319 120.0
C407 N401 C401 117.5(11)
C407 N401 Fe2 115.3(10)
C401 N401 Fe2 127.1(8)
C408 N402 C412 115.8(11)
C408 N402 Fe2 117.7(9)
C412 N402 Fe2 125.8(8)
C418 N404 C419 120.0(10)
C418 N404 Fe3 111.9(9)
C419 N404 Fe3 127.3(8)
C402 C401 C406 120.0
C402 C401 N401 113.5(9)
C406 C401 N401 126.1(9)
C401 C402 C403 120.0
C404 C403 C402 120.0
C403 C404 C405 120.0
C404 C405 C406 120.0
C405 C406 C401 120.0
N401 C407 C408 120.6(13)
N402 C408 C409 123.1(14)
N402 C408 C407 107.0(12)
C409 C408 C407 129.9(13)
C410 C409 C408 121.1(15)
C409 C410 C411 118.2(15)
C412 C411 C410 122.7(14)
C412 C411 C414 117.5(11)
C410 C411 C414 119.7(13)
C411 C412 N402 119.0(13)
C413 N403 C417 120.0
C413 N403 Fe3 128.2(5)
C417 N403 Fe3 111.6(5)
N403 C413 C414 120.0
C415 C414 C413 120.0
C415 C414 C411 117.8(7)
C413 C414 C411 121.7(7)
C414 C415 C416 120.0
C417 C416 C415 120.0
C418 C417 C416 124.7(8)
C418 C417 N403 114.3(8)
C416 C417 N403 120.0
C417 C418 N404 118.1(11)
N404 C419 C420 119.2(9)
N404 C419 C424 120.8(9)
C420 C419 C424 120.0
C419 C420 C421 120.0
C422 C421 C420 120.0
C423 C422 C421 120.0
C422 C423 C424 120.0
C423 C424 C419 120.0
C507 N501 C501 124.0(12)
C507 N501 Fe1 111.0(10)
C501 N501 Fe1 125.0(8)
C508 N502 C512 122.5(11)
C508 N502 Fe1 112.3(9)
C512 N502 Fe1 124.8(8)
C513 N503 C517 112.8(11)
C513 N503 Fe3 132.6(9)
C517 N503 Fe3 114.4(9)
C518 N504 C519 117.2(10)
C518 N504 Fe3 110.5(9)
C519 N504 Fe3 132.1(8)
C502 C501 C506 120.0
C502 C501 N501 122.9(8)
C506 C501 N501 117.0(8)
C503 C502 C501 120.0
C502 C503 C504 120.0
C505 C504 C503 120.0
C506 C505 C504 120.0
C505 C506 C501 120.0
N501 C507 C508 121.9(13)
N502 C508 C509 121.1(12)
N502 C508 C507 113.2(11)
C509 C508 C507 125.2(11)
C508 C509 C510 119.7(12)
C509 C510 C511 115.0(13)
C512 C511 C510 120.3(13)
C512 C511 C514 121.4(11)
C510 C511 C514 118.2(12)
N502 C512 C511 119.7(12)
N503 C513 C514 130.2(15)
C515 C514 C513 112.4(15)
C515 C514 C511 124.8(12)
C513 C514 C511 122.7(14)
C516 C515 C514 120.4(14)
C517 C516 C515 121.1(14)
C516 C517 C518 127.7(14)
C516 C517 N503 123.1(14)
C518 C517 N503 109.2(11)
C517 C518 N504 123.4(12)
C520 C519 C524 120.0
C520 C519 N504 118.7(9)
C524 C519 N504 121.0(8)
C521 C520 C519 120.0
C522 C521 C520 120.0
C523 C522 C521 120.0
C522 C523 C524 120.0
C523 C524 C519 120.0
C601 N601 C607 117.2(9)
C601 N601 Fe4 132.8(8)
C607 N601 Fe4 108.3(8)
C612 N602 C608 116.1(11)
C612 N602 Fe4 131.7(9)
C608 N602 Fe4 111.8(7)
C617 N603 C613 115.8(12)
C617 N603 Fe3 116.4(9)
C613 N603 Fe3 127.7(10)
C618 N604 C619 123.7(12)
C618 N604 Fe3 110.9(10)
C619 N604 Fe3 125.4(7)
N601 C601 C602 120.7(8)
N601 C601 C606 119.3(8)
C602 C601 C606 120.0
C603 C602 C601 120.0
C602 C603 C604 120.0
C603 C604 C605 120.0
C604 C605 C606 120.0
C605 C606 C601 120.0
C608 C607 N601 119.1(13)
C609 C608 C607 125.1(14)
C609 C608 N602 120.8(12)
C607 C608 N602 113.7(12)
C608 C609 C610 120.7(14)
C611 C610 C609 118.3(13)
C610 C611 C612 117.7(10)
C610 C611 C614 119.4(11)
C612 C611 C614 122.9(11)
N602 C612 C611 126.0(12)
N603 C613 C614 124.7(14)
C613 C614 C615 115.2(12)
C613 C614 C611 122.0(12)
C615 C614 C611 122.8(12)
C616 C615 C614 120.6(14)
C617 C616 C615 116.4(14)
N603 C617 C616 126.8(13)
N603 C617 C618 107.2(11)
C616 C617 C618 124.6(13)
N604 C618 C617 124.4(13)
C620 C619 C624 120.0
C620 C619 N604 120.2(7)
C624 C619 N604 119.8(7)
C619 C620 C621 120.0
C622 C621 C620 120.0
C621 C622 C623 120.0
C624 C623 C622 120.0
C623 C624 C619 120.0
N1A C1A C2A 177.2
N3A C5A C6A 175.3

loop_
_geom_bond_atom_site_label_1
_geom_bond_atom_site_label_2
_geom_bond_distance
Fe1 N303 1.959(10)
Fe1 N304 1.976(10)
Fe1 N103 1.986(10)
Fe1 N104 1.997(10)
Fe1 N502 2.020(10)
Fe1 N501 2.037(12)
Fe2 N101 1.970(10)
Fe2 N401 1.969(10)
Fe2 N102 1.976(10)
Fe2 N402 1.986(10)
Fe2 N202 2.020(6)
Fe2 N201 2.027(12)
Fe3 N504 1.933(11)
Fe3 N404 1.946(11)
Fe3 N403 1.955(6)
Fe3 N603 1.991(10)
Fe3 N503 2.003(10)
Fe3 N604 2.003(11)
Fe4 N204 1.883(10)
Fe4 N601 1.975(10)
Fe4 N602 1.975(10)
Fe4 N302 1.975(6)
Fe4 N203 2.027(6)
Fe4 N301 2.067(11)
N101 C107 1.314(14)
N101 C101 1.436(11)
N102 C112 1.256(14)
N102 C108 1.345(14)
N103 C117 1.323(14)
N103 C113 1.407(14)
N104 C118 1.210(14)
N104 C119 1.428(11)
C101 C102 1.3900
C101 C106 1.3900
C102 C103 1.3900
C103 C104 1.3900
C104 C105 1.3900
C105 C106 1.3900
C107 C108 1.494(16)
C108 C109 1.359(17)
C109 C110 1.382(18)
C110 C111 1.433(18)
C111 C114 1.444(17)
C111 C112 1.472(17)
C113 C114 1.357(15)
C114 C115 1.390(16)
C115 C116 1.334(17)
C116 C117 1.375(16)
C117 C118 1.558(16)
C119 C120 1.3900
C119 C124 1.3900
C120 C121 1.3900
C121 C122 1.3900
C122 C123 1.3900
C123 C124 1.3900
N201 C207 1.200(15)
N201 C201 1.470(13)
N204 C218 1.294(14)
N204 C219 1.435(12)
C201 C202 1.3900
C201 C206 1.3900
C202 C203 1.3900
C203 C204 1.3900
C204 C205 1.3900
C205 C206 1.3900
C207 C208 1.507(15)
N202 C208 1.3900
N202 C212 1.3900
C208 C209 1.3900
C209 C210 1.3900
C210 C211 1.3900
C211 C212 1.3900
C211 C214 1.431(8)
N203 C213 1.3900
N203 C217 1.3900
C213 C214 1.3900
C214 C215 1.3900
C215 C216 1.3900
C216 C217 1.3900
C217 C218 1.431(15)
C219 C220 1.3900
C219 C224 1.3900
C220 C221 1.3900
C221 C222 1.3900
C222 C223 1.3900
C223 C224 1.3900
N301 C307 1.316(15)
N301 C301 1.396(13)
N303 C313 1.237(16)
N303 C317 1.438(14)
N304 C318 1.320(16)
N304 C319 1.381(11)
C301 C302 1.3900
C301 C306 1.3900
C302 C303 1.3900
C303 C304 1.3900
C304 C305 1.3900
C305 C306 1.3900
C307 C308 1.373(13)
C308 C309 1.3900
C308 N302 1.3900
C309 C310 1.3900
C310 C311 1.3900
C311 C312 1.3900
C311 C314 1.511(15)
C312 N302 1.3900
C313 C314 1.379(18)
C314 C315 1.322(15)
C315 C316 1.445(17)
C316 C317 1.398(17)
C317 C318 1.478(19)
C319 C320 1.3900
C319 C324 1.3900
C320 C321 1.3900
C321 C322 1.3900
C322 C323 1.3900
C323 C324 1.3900
N401 C407 1.217(15)
N401 C401 1.544(13)
N402 C408 1.336(15)
N402 C412 1.428(15)
N404 C418 1.356(15)
N404 C419 1.379(12)
C401 C402 1.3900
C401 C406 1.3900
C402 C403 1.3900
C403 C404 1.3900
C404 C405 1.3900
C405 C406 1.3900
C407 C408 1.485(17)
C408 C409 1.363(17)
C409 C410 1.319(17)
C410 C411 1.357(17)
C411 C412 1.346(17)
C411 C414 1.524(14)
N403 C413 1.3900
N403 C417 1.3900
C413 C414 1.3900
C414 C415 1.3900
C415 C416 1.3900
C416 C417 1.3900
C417 C418 1.335(13)
C419 C420 1.3900
C419 C424 1.3900
C420 C421 1.3900
C421 C422 1.3900
C422 C423 1.3900
C423 C424 1.3900
N501 C507 1.219(13)
N501 C501 1.424(13)
N502 C508 1.305(14)
N502 C512 1.332(14)
N503 C513 1.263(15)
N503 C517 1.405(14)
N504 C518 1.372(14)
N504 C519 1.433(13)
C501 C502 1.3900
C501 C506 1.3900
C502 C503 1.3900
C503 C504 1.3900
C504 C505 1.3900
C505 C506 1.3900
C507 C508 1.421(15)
C508 C509 1.381(15)
C509 C510 1.395(17)
C510 C511 1.438(17)
C511 C512 1.365(15)
C511 C514 1.562(17)
C513 C514 1.377(18)
C514 C515 1.372(17)
C515 C516 1.358(17)
C516 C517 1.263(15)
C517 C518 1.362(16)
C519 C520 1.3900
C519 C524 1.3900
C520 C521 1.3900
C521 C522 1.3900
C522 C523 1.3900
C523 C524 1.3900
N601 C601 1.387(11)
N601 C607 1.492(15)
N602 C612 1.242(13)
N602 C608 1.473(14)
N603 C617 1.298(15)
N603 C613 1.338(15)
N604 C618 1.181(14)
N604 C619 1.421(12)
C601 C602 1.3900
C601 C606 1.3900
C602 C603 1.3900
C603 C604 1.3900
C604 C605 1.3900
C605 C606 1.3900
C607 C608 1.341(16)
C608 C609 1.325(16)
C609 C610 1.428(17)
C610 C611 1.352(14)
C611 C612 1.439(14)
C611 C614 1.461(15)
C613 C614 1.375(17)
C614 C615 1.391(17)
C615 C616 1.382(16)
C616 C617 1.336(17)
C617 C618 1.507(17)
C619 C620 1.3900
C619 C624 1.3900
C620 C621 1.3900
C621 C622 1.3900
C622 C623 1.3900
C623 C624 1.3900
C2A C1A 1.3431
C1A N1A 1.1408
N3A C5A 1.0632
C5A C6A 1.6431

loop_
_platon_squeeze_void_nr
_platon_squeeze_void_average_x
_platon_squeeze_void_average_y
_platon_squeeze_void_average_z
_platon_squeeze_void_volume
_platon_squeeze_void_count_electrons
_platon_squeeze_void_content
1 -0.005 0.007 -0.009 10326 5570 ' '
1 -0.001 0.001 -0.006 14261 4047 ' '
